data_4034718
loop_
_publ_author_name
'Selvaraj, Karuppu'
'Swamy, K. C. Kumara'

_publ_section_title
;
 Transition-Metal-Free, Br\/onsted Acid-Mediated Cascade Sequence in the
 Reaction of Propargyl Alcohols with Sulfonamido-indoles/-indolines:
 Highly Substituted \d- and \a-Carbolines.
;
_journal_issue 24
_journal_name_full 'The Journal of organic chemistry'
_journal_page_first 15043
_journal_page_last 15056
_journal_paper_doi 10.1021/acs.joc.8b02293
_journal_volume 83
_journal_year 2018
_chemical_formula_sum 'C35 H29 Cl2 N2'
_chemical_formula_weight 548.50
_space_group_IT_number 2
_space_group_name_Hall '-P 1'
_space_group_name_H-M_alt 'P -1'
_symmetry_cell_setting Triclinic'
_symmetry_space_group_name_H-M 'P -1'
_atom_sites_solution_hydrogens geom
_atom_sites_solution_primary direct
_atom_sites_solution_secondary difmap
_audit_creation_method SHELXL-97
_cell_angle_alpha 108.315(2)
_cell_angle_beta 107.297(2)
_cell_angle_gamma 100.516(2)
_cell_formula_units_Z 2
_cell_length_a 10.0035(6)
_cell_length_b 13.0323(9)
_cell_length_c 13.1608(8)
_cell_measurement_reflns_used 9910
_cell_measurement_temperature 295(2)
_cell_measurement_theta_max 26.30
_cell_measurement_theta_min 2.38
_cell_volume 1481.36(17)
_computing_cell_refinement 'Bruker SAINT'
_computing_data_collection 'Bruker APEX2'
_computing_data_reduction 'Bruker SAINT'
_computing_molecular_graphics 'Bruker SHELXTL'
_computing_publication_material 'Bruker SHELXTL'
_computing_structure_refinement 'SHELXL-97 (Sheldrick, 1997)'
_computing_structure_solution 'SHELXS-97 (Sheldrick, 1990)'
_diffrn_ambient_temperature 295(2)
_diffrn_measured_fraction_theta_full 0.995
_diffrn_measured_fraction_theta_max 0.995
_diffrn_measurement_device_type 'Bruker APEX-II CCD'
_diffrn_measurement_method '\f and \w scans'
_diffrn_radiation_monochromator graphite
_diffrn_radiation_source 'fine-focus sealed tube'
_diffrn_radiation_type MoK\a
_diffrn_radiation_wavelength 0.71073
_diffrn_reflns_av_R_equivalents 0.0359
_diffrn_reflns_av_sigmaI/netI 0.0150
_diffrn_reflns_limit_h_max 11
_diffrn_reflns_limit_h_min -11
_diffrn_reflns_limit_k_max 15
_diffrn_reflns_limit_k_min -15
_diffrn_reflns_limit_l_max 15
_diffrn_reflns_limit_l_min -15
_diffrn_reflns_number 56483
_diffrn_reflns_theta_full 25.00
_diffrn_reflns_theta_max 25.00
_diffrn_reflns_theta_min 2.24
_exptl_absorpt_coefficient_mu 0.245
_exptl_crystal_colour colourless
_exptl_crystal_density_diffrn 1.230
_exptl_crystal_density_method 'not measured'
_exptl_crystal_description needle
_exptl_crystal_F_000 576
_refine_diff_density_max 0.977
_refine_diff_density_min -0.932
_refine_diff_density_rms 0.055
_refine_ls_extinction_coef 0.097(13)
_refine_ls_extinction_expression Fc^*^=kFc[1+0.001xFc^2^\l^3^/sin(2\q)]^-1/4^
_refine_ls_extinction_method SHELXL
_refine_ls_goodness_of_fit_ref 1.055
_refine_ls_hydrogen_treatment mixed
_refine_ls_matrix_type full
_refine_ls_number_parameters 362
_refine_ls_number_reflns 5192
_refine_ls_number_restraints 0
_refine_ls_restrained_S_all 1.055
_refine_ls_R_factor_all 0.0985
_refine_ls_R_factor_gt 0.0853
_refine_ls_shift/su_max 0.000
_refine_ls_shift/su_mean 0.000
_refine_ls_structure_factor_coef Fsqd
_refine_ls_weighting_details 'calc w=1/[\s^2^(Fo^2^)+(0.1111P)^2^+1.5531P] where P=(Fo^2^+2Fc^2^)/3'
_refine_ls_weighting_scheme calc
_refine_ls_wR_factor_gt 0.2270
_refine_ls_wR_factor_ref 0.2383
_reflns_number_gt 4312
_reflns_number_total 5192
_reflns_threshold_expression >2sigma(I)
_cod_data_source_file jo8b02293_si_001.cif
_cod_data_source_block Compd3bj
_cod_original_cell_volume 1481.36(16)
_cod_original_sg_symbol_H-M P-1
_cod_database_code 4034718

loop_
_symmetry_equiv_pos_as_xyz
'x, y, z'
'-x, -y, -z'

loop_
_atom_site_label
_atom_site_type_symbol
_atom_site_fract_x
_atom_site_fract_y
_atom_site_fract_z
_atom_site_U_iso_or_equiv
_atom_site_adp_type
_atom_site_occupancy
_atom_site_symmetry_multiplicity
_atom_site_calc_flag
_atom_site_refinement_flags
Cl1 Cl 0.9290(3) 1.13965(14) 1.0095(2) 0.2593(19) Uani 1 1 d .
N2 N 0.3650(3) 0.72636(19) 0.56240(19) 0.0438(6) Uani 1 1 d .
N1 N 0.1395(3) 0.4421(2) 0.3850(2) 0.0501(6) Uani 1 1 d .
C1 C 0.2672(3) 0.6298(2) 0.4800(2) 0.0401(6) Uani 1 1 d .
C22 C 0.4184(3) 0.6198(2) 0.6823(2) 0.0431(7) Uani 1 1 d .
C2 C 0.1742(3) 0.6114(2) 0.3647(2) 0.0426(6) Uani 1 1 d .
C12 C 0.3138(3) 0.4091(2) 0.6112(2) 0.0425(6) Uani 1 1 d .
C23 C 0.5051(3) 0.6207(2) 0.7966(2) 0.0459(7) Uani 1 1 d .
C7 C 0.0971(3) 0.4958(3) 0.3105(2) 0.0459(7) Uani 1 1 d .
C11 C 0.3197(3) 0.5177(2) 0.5941(2) 0.0419(6) Uani 1 1 d .
C29 C 0.4391(3) 0.7208(2) 0.6627(2) 0.0447(7) Uani 1 1 d .
C10 C 0.2421(3) 0.5243(2) 0.4902(2) 0.0431(7) Uani 1 1 d .
C21 C 0.2095(3) 0.3566(3) 0.6420(3) 0.0545(8) Uani 1 1 d .
H21 H 0.1366 0.3889 0.6530 0.065 Uiso 1 1 calc R
C6 C -0.0048(3) 0.4480(3) 0.1965(3) 0.0567(8) Uani 1 1 d .
H6 H -0.0570 0.3711 0.1606 0.068 Uiso 1 1 calc R
C3 C 0.1517(3) 0.6815(3) 0.3049(3) 0.0533(8) Uani 1 1 d .
H3 H 0.2027 0.7586 0.3405 0.064 Uiso 1 1 calc R
C30 C 0.5550(4) 0.8277(2) 0.7505(3) 0.0590(9) Uani 1 1 d .
C24 C 0.6518(4) 0.6263(3) 0.8269(3) 0.0596(8) Uani 1 1 d .
H24 H 0.6964 0.6267 0.7742 0.072 Uiso 1 1 calc R
C13 C 0.4209(3) 0.3591(3) 0.5965(3) 0.0577(8) Uani 1 1 d .
H13 H 0.4932 0.3933 0.5763 0.069 Uiso 1 1 calc R
C15 C 0.3178(4) 0.2054(3) 0.6420(3) 0.0612(9) Uani 1 1 d .
C5 C -0.0248(4) 0.5201(3) 0.1393(3) 0.0630(9) Uani 1 1 d .
H5 H -0.0920 0.4908 0.0633 0.076 Uiso 1 1 calc R
C28 C 0.4420(4) 0.6186(3) 0.8761(3) 0.0645(9) Uani 1 1 d .
H28 H 0.3429 0.6130 0.8569 0.077 Uiso 1 1 calc R
C14 C 0.4220(4) 0.2595(3) 0.6115(4) 0.0666(10) Uani 1 1 d .
H14 H 0.4952 0.2276 0.6007 0.080 Uiso 1 1 calc R
C4 C 0.0528(4) 0.6350(3) 0.1923(3) 0.0625(9) Uani 1 1 d .
H4 H 0.0376 0.6810 0.1510 0.075 Uiso 1 1 calc R
C20 C 0.2114(4) 0.2567(3) 0.6569(3) 0.0629(9) Uani 1 1 d .
H20 H 0.1392 0.2227 0.6775 0.075 Uiso 1 1 calc R
C8 C 0.0848(4) 0.3195(3) 0.3498(3) 0.0624(9) Uani 1 1 d .
H8A H 0.1545 0.2958 0.3993 0.075 Uiso 1 1 calc R
H8B H 0.0769 0.2816 0.2710 0.075 Uiso 1 1 calc R
C35 C 0.6580(4) 0.8790(3) 0.7188(4) 0.0759(11) Uani 1 1 d .
H35 H 0.6516 0.8490 0.6428 0.091 Uiso 1 1 calc R
C27 C 0.5243(5) 0.6246(4) 0.9841(3) 0.0792(12) Uani 1 1 d .
H27 H 0.4810 0.6246 1.0376 0.095 Uiso 1 1 calc R
C26 C 0.6694(5) 0.6307(4) 1.0121(3) 0.0823(12) Uani 1 1 d .
H26 H 0.7247 0.6346 1.0846 0.099 Uiso 1 1 calc R
C25 C 0.7323(4) 0.6312(4) 0.9343(3) 0.0782(12) Uani 1 1 d .
H25 H 0.8308 0.6348 0.9535 0.094 Uiso 1 1 calc R
C31 C 0.5644(6) 0.8756(3) 0.8638(3) 0.0920(15) Uani 1 1 d .
H31 H 0.4943 0.8422 0.8865 0.110 Uiso 1 1 calc R
C16 C 0.3229(6) 0.0945(4) 0.6572(4) 0.0902(14) Uani 1 1 d .
C9 C -0.0587(5) 0.2852(4) 0.3568(5) 0.0967(14) Uani 1 1 d .
H9A H -0.0908 0.2044 0.3337 0.145 Uiso 1 1 calc R
H9B H -0.1286 0.3068 0.3063 0.145 Uiso 1 1 calc R
H9C H -0.0510 0.3219 0.4349 0.145 Uiso 1 1 calc R
C33 C 0.7807(9) 1.0212(4) 0.9111(6) 0.145(4) Uani 1 1 d .
C34 C 0.7738(5) 0.9769(4) 0.8000(6) 0.112(2) Uani 1 1 d .
C32 C 0.6760(10) 0.9715(5) 0.9421(5) 0.141(3) Uani 1 1 d .
C19 C 0.4730(10) 0.1184(6) 0.7536(7) 0.189(4) Uani 1 1 d .
H19A H 0.4832 0.1775 0.8236 0.283 Uiso 1 1 calc R
H19B H 0.5512 0.1417 0.7298 0.283 Uiso 1 1 calc R
H19C H 0.4775 0.0506 0.7672 0.283 Uiso 1 1 calc R
C18 C 0.2231(13) 0.0651(6) 0.7177(9) 0.208(5) Uani 1 1 d .
H18A H 0.2398 0.1308 0.7845 0.313 Uiso 1 1 calc R
H18B H 0.2440 0.0052 0.7414 0.313 Uiso 1 1 calc R
H18C H 0.1224 0.0406 0.6656 0.313 Uiso 1 1 calc R
C17 C 0.3011(18) 0.0073(5) 0.5543(7) 0.304(9) Uani 1 1 d .
H17A H 0.3046 -0.0607 0.5676 0.456 Uiso 1 1 calc R
H17B H 0.3769 0.0283 0.5273 0.456 Uiso 1 1 calc R
H17C H 0.2069 -0.0057 0.4972 0.456 Uiso 1 1 calc R
Cl2 Cl 0.8984(3) 1.0391(2) 0.7714(2) 0.1371(10) Uani 0.67 1 d P
Cl2A Cl 0.7412(6) 1.0518(4) 1.0667(3) 0.1271(17) Uani 0.33 1 d P

loop_
_atom_site_aniso_label
_atom_site_aniso_U_11
_atom_site_aniso_U_22
_atom_site_aniso_U_33
_atom_site_aniso_U_23
_atom_site_aniso_U_13
_atom_site_aniso_U_12
Cl1 0.226(2) 0.0710(10) 0.227(3) -0.0260(12) -0.130(2) -0.0130(12)
N2 0.0447(13) 0.0386(12) 0.0420(13) 0.0152(10) 0.0079(10) 0.0145(10)
N1 0.0515(14) 0.0392(13) 0.0448(13) 0.0141(11) 0.0031(11) 0.0106(11)
C1 0.0391(13) 0.0402(14) 0.0408(14) 0.0170(12) 0.0114(11) 0.0158(11)
C22 0.0442(15) 0.0434(15) 0.0411(15) 0.0169(12) 0.0115(12) 0.0196(12)
C2 0.0383(14) 0.0472(16) 0.0421(15) 0.0188(12) 0.0116(11) 0.0162(12)
C12 0.0421(14) 0.0418(15) 0.0437(15) 0.0195(12) 0.0120(12) 0.0152(12)
C23 0.0489(16) 0.0442(15) 0.0412(15) 0.0172(12) 0.0100(12) 0.0178(13)
C7 0.0415(14) 0.0498(16) 0.0421(15) 0.0169(13) 0.0093(12) 0.0173(12)
C11 0.0419(14) 0.0414(15) 0.0445(15) 0.0194(12) 0.0137(12) 0.0176(12)
C29 0.0463(15) 0.0384(15) 0.0418(15) 0.0121(12) 0.0080(12) 0.0170(12)
C10 0.0409(14) 0.0409(15) 0.0429(15) 0.0154(12) 0.0093(12) 0.0153(12)
C21 0.0535(17) 0.0598(19) 0.067(2) 0.0329(16) 0.0303(15) 0.0279(15)
C6 0.0503(17) 0.0585(19) 0.0456(17) 0.0128(14) 0.0063(14) 0.0150(14)
C3 0.0502(17) 0.0585(19) 0.0521(17) 0.0285(15) 0.0128(14) 0.0177(14)
C30 0.065(2) 0.0333(15) 0.0534(18) 0.0098(14) -0.0057(15) 0.0181(14)
C24 0.0529(18) 0.076(2) 0.0569(19) 0.0338(17) 0.0174(15) 0.0263(16)
C13 0.0493(17) 0.0518(18) 0.086(2) 0.0356(17) 0.0316(17) 0.0219(14)
C15 0.069(2) 0.0509(18) 0.068(2) 0.0326(17) 0.0177(17) 0.0237(16)
C5 0.0572(19) 0.083(2) 0.0412(16) 0.0252(17) 0.0062(14) 0.0241(18)
C28 0.059(2) 0.083(2) 0.0559(19) 0.0307(18) 0.0219(16) 0.0273(18)
C14 0.060(2) 0.058(2) 0.099(3) 0.040(2) 0.0332(19) 0.0346(17)
C4 0.0586(19) 0.081(2) 0.0519(18) 0.0378(18) 0.0117(15) 0.0236(18)
C20 0.067(2) 0.062(2) 0.078(2) 0.0426(19) 0.0359(18) 0.0203(17)
C8 0.066(2) 0.0498(18) 0.0552(19) 0.0160(15) 0.0105(16) 0.0118(16)
C35 0.063(2) 0.0444(19) 0.082(3) 0.0148(18) -0.0068(19) 0.0044(16)
C27 0.097(3) 0.100(3) 0.051(2) 0.036(2) 0.033(2) 0.034(2)
C26 0.085(3) 0.103(3) 0.051(2) 0.038(2) 0.0050(19) 0.030(2)
C25 0.058(2) 0.110(3) 0.066(2) 0.045(2) 0.0068(18) 0.032(2)
C31 0.135(4) 0.056(2) 0.054(2) 0.0054(18) 0.007(2) 0.039(2)
C16 0.122(4) 0.064(2) 0.110(3) 0.059(3) 0.045(3) 0.042(3)
C9 0.087(3) 0.091(3) 0.112(4) 0.043(3) 0.040(3) 0.017(3)
C33 0.150(6) 0.043(3) 0.109(5) -0.015(3) -0.073(4) 0.017(3)
C34 0.079(3) 0.051(2) 0.138(5) 0.024(3) -0.020(3) -0.003(2)
C32 0.194(7) 0.058(3) 0.076(3) -0.013(3) -0.038(4) 0.045(4)
C19 0.240(10) 0.126(6) 0.191(8) 0.101(6) 0.006(7) 0.091(6)
C18 0.335(13) 0.122(6) 0.298(12) 0.160(8) 0.194(11) 0.098(7)
C17 0.73(3) 0.060(4) 0.121(6) 0.046(4) 0.132(10) 0.145(8)
Cl2 0.1056(15) 0.1110(16) 0.1351(18) 0.0263(14) 0.0362(13) -0.0459(13)
Cl2A 0.168(4) 0.105(3) 0.0486(17) -0.0053(17) 0.029(2) -0.009(3)

loop_
_atom_type_symbol
_atom_type_description
_atom_type_scat_dispersion_real
_atom_type_scat_dispersion_imag
_atom_type_scat_source
C C 0.0033 0.0016 'International Tables Vol C Tables 4.2.6.8 and 6.1.1.4'
H H 0.0000 0.0000 'International Tables Vol C Tables 4.2.6.8 and 6.1.1.4'
N N 0.0061 0.0033 'International Tables Vol C Tables 4.2.6.8 and 6.1.1.4'
Cl Cl 0.1484 0.1585 'International Tables Vol C Tables 4.2.6.8 and 6.1.1.4'

loop_
_geom_angle_atom_site_label_1
_geom_angle_atom_site_label_2
_geom_angle_atom_site_label_3
_geom_angle
C1 N2 C29 116.2(2)
C7 N1 C10 107.9(2)
C7 N1 C8 122.7(3)
C10 N1 C8 129.4(2)
N2 C1 C10 124.7(2)
N2 C1 C2 127.9(2)
C10 C1 C2 107.4(2)
C11 C22 C29 120.5(2)
C11 C22 C23 119.5(2)
C29 C22 C23 119.9(2)
C3 C2 C7 120.1(3)
C3 C2 C1 133.9(3)
C7 C2 C1 106.0(2)
C21 C12 C13 117.9(3)
C21 C12 C11 124.1(3)
C13 C12 C11 118.0(3)
C28 C23 C24 118.1(3)
C28 C23 C22 120.8(3)
C24 C23 C22 121.0(3)
N1 C7 C2 110.2(2)
N1 C7 C6 128.4(3)
C2 C7 C6 121.4(3)
C10 C11 C22 116.0(2)
C10 C11 C12 124.1(2)
C22 C11 C12 119.7(2)
N2 C29 C22 123.2(3)
N2 C29 C30 115.1(3)
C22 C29 C30 121.5(2)
N1 C10 C11 132.1(3)
N1 C10 C1 108.5(2)
C11 C10 C1 119.4(3)
C12 C21 C20 120.9(3)
C12 C21 H21 119.6
C20 C21 H21 119.6
C5 C6 C7 117.1(3)
C5 C6 H6 121.5
C7 C6 H6 121.5
C4 C3 C2 118.9(3)
C4 C3 H3 120.6
C2 C3 H3 120.6
C35 C30 C31 118.8(4)
C35 C30 C29 118.5(3)
C31 C30 C29 122.7(4)
C25 C24 C23 120.6(3)
C25 C24 H24 119.7
C23 C24 H24 119.7
C14 C13 C12 120.9(3)
C14 C13 H13 119.5
C12 C13 H13 119.5
C14 C15 C20 116.6(3)
C14 C15 C16 120.2(3)
C20 C15 C16 123.3(3)
C6 C5 C4 121.8(3)
C6 C5 H5 119.1
C4 C5 H5 119.1
C23 C28 C27 120.8(3)
C23 C28 H28 119.6
C27 C28 H28 119.6
C13 C14 C15 121.9(3)
C13 C14 H14 119.0
C15 C14 H14 119.0
C3 C4 C5 120.7(3)
C3 C4 H4 119.7
C5 C4 H4 119.7
C21 C20 C15 121.8(3)
C21 C20 H20 119.1
C15 C20 H20 119.1
N1 C8 C9 111.8(3)
N1 C8 H8A 109.3
C9 C8 H8A 109.3
N1 C8 H8B 109.3
C9 C8 H8B 109.3
H8A C8 H8B 107.9
C30 C35 C34 120.6(5)
C30 C35 H35 119.7
C34 C35 H35 119.7
C26 C27 C28 119.9(4)
C26 C27 H27 120.0
C28 C27 H27 120.0
C25 C26 C27 119.9(3)
C25 C26 H26 120.0
C27 C26 H26 120.0
C26 C25 C24 120.6(4)
C26 C25 H25 119.7
C24 C25 H25 119.7
C32 C31 C30 120.4(6)
C32 C31 H31 119.8
C30 C31 H31 119.8
C17 C16 C18 114.5(8)
C17 C16 C15 112.2(4)
C18 C16 C15 111.1(4)
C17 C16 C19 111.8(8)
C18 C16 C19 98.5(6)
C15 C16 C19 107.8(4)
C8 C9 H9A 109.5
C8 C9 H9B 109.5
H9A C9 H9B 109.5
C8 C9 H9C 109.5
H9A C9 H9C 109.5
H9B C9 H9C 109.5
C32 C33 C34 120.3(5)
C32 C33 Cl1 122.3(7)
C34 C33 Cl1 117.4(7)
C33 C34 C35 119.1(6)
C33 C34 Cl2 117.1(5)
C35 C34 Cl2 123.8(6)
C33 C32 C31 120.8(7)
C33 C32 Cl2A 96.1(6)
C31 C32 Cl2A 143.1(9)
C16 C19 H19A 109.5
C16 C19 H19B 109.5
H19A C19 H19B 109.5
C16 C19 H19C 109.5
H19A C19 H19C 109.5
H19B C19 H19C 109.5
C16 C18 H18A 109.5
C16 C18 H18B 109.5
H18A C18 H18B 109.5
C16 C18 H18C 109.5
H18A C18 H18C 109.5
H18B C18 H18C 109.5
C16 C17 H17A 109.5
C16 C17 H17B 109.5
H17A C17 H17B 109.5
C16 C17 H17C 109.5
H17A C17 H17C 109.5
H17B C17 H17C 109.5

loop_
_geom_bond_atom_site_label_1
_geom_bond_atom_site_label_2
_geom_bond_distance
Cl1 C33 1.740(6)
N2 C1 1.334(4)
N2 C29 1.340(3)
N1 C7 1.386(4)
N1 C10 1.392(4)
N1 C8 1.460(4)
C1 C10 1.408(4)
C1 C2 1.440(4)
C22 C11 1.401(4)
C22 C29 1.409(4)
C22 C23 1.492(4)
C2 C3 1.388(4)
C2 C7 1.395(4)
C12 C21 1.374(4)
C12 C13 1.382(4)
C12 C11 1.494(4)
C23 C28 1.377(4)
C23 C24 1.382(4)
C7 C6 1.396(4)
C11 C10 1.396(4)
C29 C30 1.491(4)
C21 C20 1.379(4)
C21 H21 0.9300
C6 C5 1.382(5)
C6 H6 0.9300
C3 C4 1.374(4)
C3 H3 0.9300
C30 C35 1.366(6)
C30 C31 1.390(5)
C24 C25 1.378(5)
C24 H24 0.9300
C13 C14 1.374(5)
C13 H13 0.9300
C15 C14 1.380(5)
C15 C20 1.385(5)
C15 C16 1.528(5)
C5 C4 1.390(5)
C5 H5 0.9300
C28 C27 1.384(5)
C28 H28 0.9300
C14 H14 0.9300
C4 H4 0.9300
C20 H20 0.9300
C8 C9 1.463(6)
C8 H8A 0.9700
C8 H8B 0.9700
C35 C34 1.406(6)
C35 H35 0.9300
C27 C26 1.367(6)
C27 H27 0.9300
C26 C25 1.354(6)
C26 H26 0.9300
C25 H25 0.9300
C31 C32 1.366(8)
C31 H31 0.9300
C16 C17 1.393(8)
C16 C18 1.518(9)
C16 C19 1.552(9)
C9 H9A 0.9600
C9 H9B 0.9600
C9 H9C 0.9600
C33 C32 1.362(12)
C33 C34 1.369(10)
C34 Cl2 1.566(6)
C32 Cl2A 1.499(6)
C19 H19A 0.9600
C19 H19B 0.9600
C19 H19C 0.9600
C18 H18A 0.9600
C18 H18B 0.9600
C18 H18C 0.9600
C17 H17A 0.9600
C17 H17B 0.9600
C17 H17C 0.9600
